data_1546139
loop_
_publ_author_name
'Yan, Hong'
'Li, Xiang'
'Yin, Yongheng'
'Lu, Changsheng'
'Tong, Xiao'
'Zhao, Qiang'

_publ_section_title
;
 Using highly emissive and environmentally sensitive
 o-carborane-functionalized metallophosphors to monitor mitochondrial
 polarity
;
_journal_name_full 'Chem. Sci.'
_journal_paper_doi 10.1039/C7SC00160F
_journal_year 2017
_chemical_formula_sum 'C34 H29 B10 F10 Ir N4 O0 P'
_chemical_formula_weight 1014.88
_chemical_name_systematic
; 
 ? 
;
_space_group_IT_number 14
_symmetry_cell_setting monoclinic
_symmetry_space_group_name_Hall '-P 2ybc'
_symmetry_space_group_name_H-M 'P 1 21/c 1'
_atom_sites_solution_hydrogens geom
_atom_sites_solution_primary direct
_atom_sites_solution_secondary difmap
_audit_creation_method SHELXL-97
_audit_update_record
;
2016-07-28 deposited with the CCDC.
2017-05-30 downloaded from the CCDC.
;
_cell_angle_alpha 90.00
_cell_angle_beta 100.293(4)
_cell_angle_gamma 90.00
_cell_formula_units_Z 4
_cell_length_a 19.439(4)
_cell_length_b 11.727(3)
_cell_length_c 19.346(4)
_cell_measurement_reflns_used 23133
_cell_measurement_temperature 296(2)
_cell_measurement_theta_max 25.01
_cell_measurement_theta_min 1.06
_cell_volume 4339.2(17)
_computing_structure_refinement 'SHELXL-97 (Sheldrick, 1997)'
_computing_structure_solution 'SHELXS-97 (Sheldrick, 1990)'
_diffrn_ambient_temperature 296(2)
_diffrn_measured_fraction_theta_full 1.000
_diffrn_measured_fraction_theta_max 1.000
_diffrn_measurement_device_type 'CCD area detector'
_diffrn_measurement_method 'phi and omega scans'
_diffrn_radiation_monochromator graphite
_diffrn_radiation_source 'fine-focus sealed tube'
_diffrn_radiation_type MoK\a
_diffrn_radiation_wavelength 0.71073
_diffrn_reflns_av_R_equivalents 0.0326
_diffrn_reflns_av_sigmaI/netI 0.0376
_diffrn_reflns_limit_h_max 23
_diffrn_reflns_limit_h_min -16
_diffrn_reflns_limit_k_max 13
_diffrn_reflns_limit_k_min -13
_diffrn_reflns_limit_l_max 22
_diffrn_reflns_limit_l_min -21
_diffrn_reflns_number 23133
_diffrn_reflns_theta_full 25.01
_diffrn_reflns_theta_max 25.01
_diffrn_reflns_theta_min 1.06
_exptl_absorpt_coefficient_mu 3.187
_exptl_absorpt_correction_T_max 0.5826
_exptl_absorpt_correction_T_min 0.5029
_exptl_crystal_colour yellow
_exptl_crystal_density_diffrn 1.553
_exptl_crystal_density_method 'not measured'
_exptl_crystal_description power
_exptl_crystal_F_000 1972
_exptl_crystal_size_max 0.25
_exptl_crystal_size_mid 0.24
_exptl_crystal_size_min 0.19
_refine_diff_density_max 1.488
_refine_diff_density_min -0.590
_refine_diff_density_rms 0.093
_refine_ls_extinction_method none
_refine_ls_goodness_of_fit_ref 1.054
_refine_ls_hydrogen_treatment mixed
_refine_ls_matrix_type full
_refine_ls_number_parameters 551
_refine_ls_number_reflns 7634
_refine_ls_number_restraints 0
_refine_ls_restrained_S_all 1.054
_refine_ls_R_factor_all 0.0432
_refine_ls_R_factor_gt 0.0323
_refine_ls_shift/su_max 0.057
_refine_ls_shift/su_mean 0.004
_refine_ls_structure_factor_coef Fsqd
_refine_ls_weighting_details 'calc w=1/[\s^2^(Fo^2^)+(0.0554P)^2^+0.6716P] where P=(Fo^2^+2Fc^2^)/3'
_refine_ls_weighting_scheme calc
_refine_ls_wR_factor_gt 0.0893
_refine_ls_wR_factor_ref 0.0935
_reflns_number_gt 6113
_reflns_number_total 7634
_reflns_threshold_expression >2sigma(I)
_cod_data_source_file c7sc00160f2.cif
_cod_data_source_block 2a
_cod_depositor_comments
;
The following automatic conversions were performed:

'_symmetry_cell_setting' value 'Monoclinic' changed to 'monoclinic'
according to
/home/data/users/saulius/crontab/automatic-downloads/rss-feeds/RSC/lib/dictionaries/cif_core.dic
dictionary named 'cif_core.dic' version 2.4.2 from 2011-04-26.

Automatic conversion script
Id: cif_fix_values 4973 2017-02-22 13:04:09Z antanas 
;
_cod_original_cell_volume 4339.3(17)
_cod_original_sg_symbol_H-M P2(1)/c
_cod_database_code 1546139
_platon_squeeze_void_probe_radius 1.20

loop_
_symmetry_equiv_pos_as_xyz
'x, y, z'
'-x, y+1/2, -z+1/2'
'-x, -y, -z'
'x, -y-1/2, z-1/2'

loop_
_atom_site_label
_atom_site_type_symbol
_atom_site_fract_x
_atom_site_fract_y
_atom_site_fract_z
_atom_site_U_iso_or_equiv
_atom_site_adp_type
_atom_site_occupancy
_atom_site_symmetry_multiplicity
_atom_site_calc_flag
_atom_site_refinement_flags
B3 B 0.1794(4) -0.1547(7) 0.1381(4) 0.071(2) Uani 1 1 d .
H1 H 0.1301 -0.1160 0.1114 0.085 Uiso 1 1 calc R
B9 B 0.2377(5) -0.2268(7) 0.0915(5) 0.081(3) Uani 1 1 d .
H2 H 0.2269 -0.2356 0.0340 0.098 Uiso 1 1 calc R
B12 B 0.2795(4) -0.3326(7) 0.1467(5) 0.075(2) Uani 1 1 d .
H3 H 0.2956 -0.4124 0.1243 0.090 Uiso 1 1 calc R
B11 B 0.3314(4) -0.2710(6) 0.2218(5) 0.065(2) Uani 1 1 d .
H4 H 0.3809 -0.3088 0.2483 0.078 Uiso 1 1 calc R
B10 B 0.3243(5) -0.2074(7) 0.1400(4) 0.070(2) Uani 1 1 d .
H5 H 0.3698 -0.2037 0.1135 0.084 Uiso 1 1 calc R
B7 B 0.2478(4) -0.3319(6) 0.2268(5) 0.070(2) Uani 1 1 d .
H6 H 0.2426 -0.4097 0.2572 0.084 Uiso 1 1 calc R
B8 B 0.1904(5) -0.3038(7) 0.1464(5) 0.080(3) Uani 1 1 d .
H7 H 0.1479 -0.3629 0.1250 0.096 Uiso 1 1 calc R
B4 B 0.2617(4) -0.0933(6) 0.1344(4) 0.0630(19) Uani 1 1 d .
H8 H 0.2659 -0.0145 0.1046 0.076 Uiso 1 1 calc R
B5 B 0.3191(3) -0.1218(6) 0.2151(3) 0.0504(16) Uani 1 1 d .
H9 H 0.3602 -0.0610 0.2375 0.061 Uiso 1 1 calc R
B6 B 0.2727(4) -0.2005(5) 0.2689(4) 0.0533(17) Uani 1 1 d .
H10 H 0.2831 -0.1920 0.3265 0.064 Uiso 1 1 calc R
C1 C 0.2321(3) -0.0983(4) 0.2124(3) 0.0462(12) Uani 1 1 d .
C2 C 0.1908(3) -0.2209(5) 0.2194(4) 0.0673(18) Uani 1 1 d .
C7 C 0.2501(2) 0.0533(4) 0.3048(2) 0.0394(11) Uani 1 1 d .
H3A H 0.2882 0.0099 0.3259 0.047 Uiso 1 1 calc R
C3 C 0.2089(2) 0.0102(4) 0.2445(3) 0.0404(11) Uani 1 1 d .
C4 C 0.1508(3) 0.0731(5) 0.2156(3) 0.0519(14) Uani 1 1 d .
H5A H 0.1208 0.0466 0.1760 0.062 Uiso 1 1 calc R
C5 C 0.1375(3) 0.1760(5) 0.2460(3) 0.0494(13) Uani 1 1 d .
H6A H 0.0980 0.2182 0.2272 0.059 Uiso 1 1 calc R
C6 C 0.1831(3) 0.2158(4) 0.3044(3) 0.0398(11) Uani 1 1 d .
C8 C 0.1775(3) 0.3278(5) 0.3380(3) 0.0418(12) Uani 1 1 d .
C9 C 0.1255(3) 0.4064(5) 0.3132(3) 0.0577(15) Uani 1 1 d .
H9A H 0.0909 0.3889 0.2749 0.069 Uiso 1 1 calc R
C10 C 0.1259(3) 0.5091(5) 0.3457(4) 0.0688(18) Uani 1 1 d .
H10A H 0.0915 0.5627 0.3296 0.083 Uiso 1 1 calc R
C11 C 0.1771(3) 0.5337(5) 0.4023(3) 0.0674(17) Uani 1 1 d .
H11 H 0.1774 0.6039 0.4247 0.081 Uiso 1 1 calc R
C12 C 0.2274(3) 0.4548(5) 0.4255(3) 0.0530(14) Uani 1 1 d .
H12 H 0.2618 0.4723 0.4640 0.064 Uiso 1 1 calc R
C13 C 0.4270(2) 0.0978(4) 0.3951(2) 0.0382(11) Uani 1 1 d .
C14 C 0.4711(3) 0.0062(5) 0.3929(3) 0.0462(12) Uani 1 1 d .
C15 C 0.4656(3) -0.0936(5) 0.4290(3) 0.0580(15) Uani 1 1 d .
H15 H 0.4962 -0.1540 0.4271 0.070 Uiso 1 1 calc R
C16 C 0.4135(3) -0.1006(5) 0.4678(3) 0.0547(14) Uani 1 1 d .
C17 C 0.3675(3) -0.0125(4) 0.4728(3) 0.0484(13) Uani 1 1 d .
H17 H 0.3333 -0.0204 0.5004 0.058 Uiso 1 1 calc R
C18 C 0.3729(2) 0.0894(4) 0.4355(2) 0.0347(10) Uani 1 1 d .
C19 C 0.4270(3) 0.2040(4) 0.3551(2) 0.0377(11) Uani 1 1 d .
C20 C 0.4777(3) 0.2384(5) 0.3151(3) 0.0494(13) Uani 1 1 d .
H20 H 0.5170 0.1935 0.3143 0.059 Uiso 1 1 calc R
C21 C 0.4686(3) 0.3373(5) 0.2779(3) 0.0583(15) Uani 1 1 d .
H21 H 0.5015 0.3593 0.2510 0.070 Uiso 1 1 calc R
C22 C 0.4112(3) 0.4049(5) 0.2797(3) 0.0537(14) Uani 1 1 d .
H22 H 0.4042 0.4718 0.2536 0.064 Uiso 1 1 calc R
C23 C 0.3644(3) 0.3712(4) 0.3211(3) 0.0437(12) Uani 1 1 d .
H23 H 0.3263 0.4179 0.3238 0.052 Uiso 1 1 calc R
C24 C 0.3621(3) 0.2926(4) 0.5101(3) 0.0367(11) Uani 1 1 d .
C25 C 0.4253(3) 0.3542(5) 0.5152(3) 0.0473(13) Uani 1 1 d .
H25 H 0.4455 0.3647 0.4756 0.057 Uiso 1 1 calc R
C26 C 0.4565(3) 0.3982(5) 0.5784(3) 0.0540(14) Uani 1 1 d .
C27 C 0.4290(3) 0.3882(5) 0.6397(3) 0.0519(14) Uani 1 1 d .
H27 H 0.4509 0.4208 0.6817 0.062 Uiso 1 1 calc R
C28 C 0.3680(3) 0.3278(5) 0.6351(2) 0.0445(12) Uani 1 1 d .
C29 C 0.3335(3) 0.2782(4) 0.5729(3) 0.0385(11) Uani 1 1 d .
C30 C 0.2701(3) 0.2091(4) 0.5648(3) 0.0394(11) Uani 1 1 d .
C31 C 0.2328(3) 0.1806(5) 0.6175(3) 0.0534(14) Uani 1 1 d .
H31 H 0.2476 0.2073 0.6630 0.064 Uiso 1 1 calc R
C32 C 0.1740(3) 0.1129(5) 0.6025(3) 0.0611(16) Uani 1 1 d .
H32 H 0.1482 0.0959 0.6372 0.073 Uiso 1 1 calc R
C33 C 0.1543(3) 0.0714(5) 0.5361(3) 0.0556(15) Uani 1 1 d .
H33 H 0.1156 0.0238 0.5256 0.067 Uiso 1 1 calc R
C34 C 0.1924(3) 0.1004(5) 0.4843(3) 0.0505(13) Uani 1 1 d .
H34 H 0.1783 0.0723 0.4391 0.061 Uiso 1 1 calc R
F1 F 0.4091(2) -0.1963(3) 0.5043(2) 0.0908(13) Uani 1 1 d .
F2 F 0.52338(17) 0.0121(3) 0.35441(18) 0.0697(10) Uani 1 1 d .
F3 F 0.5179(2) 0.4533(4) 0.5822(2) 0.0910(13) Uani 1 1 d .
F4 F 0.34034(17) 0.3206(3) 0.69453(15) 0.0620(9) Uani 1 1 d .
F5 F 0.0242(7) 0.7446(8) 0.3616(7) 0.260(6) Uani 1 1 d .
F6 F 0.0585(4) 0.8904(7) 0.4331(3) 0.198(4) Uani 1 1 d .
F7 F 0.0906(5) 0.9766(8) 0.3528(4) 0.231(5) Uani 1 1 d .
F8 F 0.1275(4) 0.8212(12) 0.3617(5) 0.259(6) Uani 1 1 d .
F9 F 0.0463(3) 0.8473(10) 0.2756(3) 0.220(4) Uani 1 1 d .
F10 F -0.0222(3) 0.8922(10) 0.3466(4) 0.228(5) Uani 1 1 d .
Ir1 Ir 0.305589(9) 0.220785(15) 0.423795(9) 0.03379(8) Uani 1 1 d .
N1 N 0.23915(19) 0.1511(3) 0.3342(2) 0.0363(9) Uani 1 1 d .
N2 N 0.2288(2) 0.3515(3) 0.3941(2) 0.0415(10) Uani 1 1 d .
N3 N 0.3715(2) 0.2732(3) 0.35811(19) 0.0362(9) Uani 1 1 d .
N4 N 0.2492(2) 0.1683(4) 0.4982(2) 0.0385(9) Uani 1 1 d .
P1 P 0.05318(9) 0.86669(18) 0.35558(10) 0.0742(5) Uani 1 1 d .

loop_
_atom_site_aniso_label
_atom_site_aniso_U_11
_atom_site_aniso_U_22
_atom_site_aniso_U_33
_atom_site_aniso_U_23
_atom_site_aniso_U_13
_atom_site_aniso_U_12
B3 0.065(5) 0.066(5) 0.073(5) -0.031(4) -0.011(4) -0.001(4)
B9 0.097(7) 0.083(6) 0.063(5) -0.034(5) 0.013(5) -0.003(5)
B12 0.077(5) 0.056(4) 0.095(6) -0.026(5) 0.026(5) 0.004(4)
B11 0.060(5) 0.058(4) 0.084(6) -0.010(4) 0.029(4) 0.008(4)
B10 0.075(5) 0.080(6) 0.063(5) -0.022(4) 0.033(4) -0.002(4)
B7 0.077(5) 0.043(4) 0.098(6) -0.007(4) 0.037(4) -0.008(4)
B8 0.066(5) 0.058(5) 0.113(7) -0.035(5) 0.008(5) -0.013(4)
B4 0.091(5) 0.059(4) 0.042(4) -0.007(3) 0.020(3) -0.001(4)
B5 0.046(4) 0.053(4) 0.054(4) -0.011(3) 0.015(3) -0.001(3)
B6 0.061(4) 0.045(4) 0.058(4) -0.004(3) 0.023(3) 0.006(3)
C1 0.044(3) 0.042(3) 0.054(3) -0.010(3) 0.014(2) -0.007(2)
C2 0.059(4) 0.050(4) 0.097(5) -0.018(4) 0.024(4) -0.011(3)
C7 0.037(3) 0.039(3) 0.042(3) -0.001(2) 0.007(2) 0.003(2)
C3 0.037(3) 0.044(3) 0.040(3) 0.000(2) 0.008(2) 0.000(2)
C4 0.052(3) 0.051(3) 0.047(3) -0.005(3) -0.003(2) 0.000(3)
C5 0.041(3) 0.053(3) 0.051(3) -0.001(3) 0.000(2) 0.005(3)
C6 0.041(3) 0.044(3) 0.035(3) 0.003(2) 0.009(2) 0.001(2)
C8 0.041(3) 0.040(3) 0.046(3) 0.000(2) 0.013(2) 0.008(2)
C9 0.052(4) 0.061(4) 0.057(4) 0.001(3) 0.002(3) 0.019(3)
C10 0.070(4) 0.055(4) 0.079(5) 0.003(4) 0.008(3) 0.027(3)
C11 0.079(5) 0.052(4) 0.072(4) -0.013(3) 0.015(3) 0.017(3)
C12 0.062(4) 0.042(3) 0.056(3) -0.005(3) 0.013(3) 0.012(3)
C13 0.041(3) 0.042(3) 0.030(2) 0.001(2) 0.003(2) 0.006(2)
C14 0.050(3) 0.048(3) 0.041(3) -0.003(2) 0.009(2) 0.010(3)
C15 0.066(4) 0.048(3) 0.058(4) -0.002(3) 0.004(3) 0.011(3)
C16 0.062(4) 0.047(3) 0.055(3) 0.011(3) 0.009(3) 0.011(3)
C17 0.055(3) 0.047(3) 0.044(3) 0.005(3) 0.011(2) -0.003(3)
C18 0.036(3) 0.032(2) 0.034(2) 0.000(2) -0.0001(19) 0.004(2)
C19 0.037(3) 0.046(3) 0.030(2) -0.003(2) 0.005(2) -0.004(2)
C20 0.042(3) 0.059(3) 0.050(3) -0.002(3) 0.015(2) -0.005(3)
C21 0.059(4) 0.062(4) 0.058(4) 0.006(3) 0.021(3) -0.013(3)
C22 0.067(4) 0.048(3) 0.049(3) 0.007(3) 0.019(3) -0.012(3)
C23 0.052(3) 0.038(3) 0.041(3) 0.000(2) 0.007(2) 0.000(2)
C24 0.041(3) 0.033(3) 0.035(3) 0.001(2) 0.006(2) 0.006(2)
C25 0.053(3) 0.046(3) 0.042(3) 0.000(2) 0.009(2) -0.010(3)
C26 0.060(4) 0.046(3) 0.056(4) -0.002(3) 0.011(3) -0.020(3)
C27 0.064(4) 0.043(3) 0.044(3) -0.005(3) -0.005(3) -0.005(3)
C28 0.058(3) 0.043(3) 0.032(3) 0.002(2) 0.008(2) 0.006(3)
C29 0.042(3) 0.036(3) 0.038(3) 0.000(2) 0.010(2) 0.003(2)
C30 0.043(3) 0.038(3) 0.038(3) 0.001(2) 0.010(2) 0.006(2)
C31 0.063(4) 0.055(3) 0.045(3) 0.003(3) 0.018(3) 0.001(3)
C32 0.057(4) 0.070(4) 0.062(4) 0.006(3) 0.026(3) -0.007(3)
C33 0.048(3) 0.058(4) 0.064(4) 0.006(3) 0.020(3) -0.011(3)
C34 0.046(3) 0.054(3) 0.051(3) -0.001(3) 0.009(2) -0.005(3)
F1 0.111(3) 0.056(2) 0.115(3) 0.043(2) 0.045(3) 0.027(2)
F2 0.073(2) 0.070(2) 0.075(2) 0.0041(19) 0.0394(19) 0.0251(19)
F3 0.088(3) 0.107(3) 0.073(3) -0.007(2) 0.004(2) -0.059(2)
F4 0.074(2) 0.078(2) 0.0351(17) -0.0021(16) 0.0142(15) -0.0029(18)
F5 0.320(15) 0.144(6) 0.328(15) -0.057(8) 0.094(12) -0.088(8)
F6 0.211(7) 0.306(10) 0.080(4) -0.051(5) 0.036(4) -0.134(7)
F7 0.301(11) 0.232(9) 0.157(6) 0.014(6) 0.034(6) -0.188(9)
F8 0.136(7) 0.443(17) 0.186(8) -0.026(10) -0.006(5) 0.128(9)
F9 0.102(4) 0.477(14) 0.083(4) -0.083(6) 0.023(3) -0.052(6)
F10 0.069(4) 0.454(15) 0.155(6) -0.110(7) 0.004(3) 0.049(6)
Ir1 0.03600(12) 0.03477(12) 0.03114(11) -0.00062(8) 0.00749(8) 0.00128(8)
N1 0.035(2) 0.036(2) 0.038(2) 0.0001(19) 0.0070(17) 0.0023(18)
N2 0.048(3) 0.038(2) 0.041(2) 0.0012(19) 0.0168(19) 0.0031(19)
N3 0.042(2) 0.040(2) 0.026(2) 0.0005(18) 0.0060(16) 0.0003(19)
N4 0.036(2) 0.040(2) 0.042(2) 0.001(2) 0.0120(17) 0.0007(19)
P1 0.0512(11) 0.0976(15) 0.0737(12) -0.0214(11) 0.0111(8) -0.0155(9)

loop_
_atom_type_symbol
_atom_type_description
_atom_type_scat_dispersion_real
_atom_type_scat_dispersion_imag
_atom_type_scat_source
C C 0.0033 0.0016 'International Tables Vol C Tables 4.2.6.8 and 6.1.1.4'
H H 0.0000 0.0000 'International Tables Vol C Tables 4.2.6.8 and 6.1.1.4'
N N 0.0061 0.0033 'International Tables Vol C Tables 4.2.6.8 and 6.1.1.4'
O O 0.0106 0.0060 'International Tables Vol C Tables 4.2.6.8 and 6.1.1.4'
F F 0.0171 0.0103 'International Tables Vol C Tables 4.2.6.8 and 6.1.1.4'
P P 0.1023 0.0942 'International Tables Vol C Tables 4.2.6.8 and 6.1.1.4'
Ir Ir -1.4442 7.9887 'International Tables Vol C Tables 4.2.6.8 and 6.1.1.4'
B B 0.0013 0.0007 'International Tables Vol C Tables 4.2.6.8 and 6.1.1.4'

loop_
_geom_angle_atom_site_label_1
_geom_angle_atom_site_label_2
_geom_angle_atom_site_label_3
_geom_angle
C2 B3 C1 57.2(4)
C2 B3 B8 58.6(5)
C1 B3 B8 104.9(5)
C2 B3 B4 104.4(5)
C1 B3 B4 58.3(3)
B8 B3 B4 108.1(5)
C2 B3 B9 104.8(6)
C1 B3 B9 105.3(5)
B8 B3 B9 59.9(5)
B4 B3 B9 60.7(4)
C2 B3 H1 124.7
C1 B3 H1 124.4
B8 B3 H1 122.1
B4 B3 H1 122.1
B9 B3 H1 122.5
B12 B9 B8 60.3(5)
B12 B9 B3 107.4(6)
B8 B9 B3 59.6(5)
B12 B9 B10 58.4(5)
B8 B9 B10 106.9(6)
B3 B9 B10 107.4(5)
B12 B9 B4 106.5(6)
B8 B9 B4 106.7(5)
B3 B9 B4 59.2(4)
B10 B9 B4 60.3(4)
B12 B9 H2 122.5
B8 B9 H2 122.2
B3 B9 H2 122.1
B10 B9 H2 122.3
B4 B9 H2 122.5
B10 B12 B9 62.2(5)
B10 B12 B8 110.2(6)
B9 B12 B8 60.7(5)
B10 B12 B7 108.8(5)
B9 B12 B7 109.7(6)
B8 B12 B7 60.4(5)
B10 B12 B11 59.5(4)
B9 B12 B11 110.3(5)
B8 B12 B11 109.9(5)
B7 B12 B11 61.0(5)
B10 B12 H3 120.9
B9 B12 H3 119.9
B8 B12 H3 120.6
B7 B12 H3 121.2
B11 B12 H3 120.8
B10 B11 B5 61.2(4)
B10 B11 B12 59.0(5)
B5 B11 B12 107.1(6)
B10 B11 B6 108.2(5)
B5 B11 B6 59.3(3)
B12 B11 B6 106.6(6)
B10 B11 B7 107.2(6)
B5 B11 B7 106.6(5)
B12 B11 B7 59.5(5)
B6 B11 B7 59.2(4)
B10 B11 H4 121.4
B5 B11 H4 122.0
B12 B11 H4 122.8
B6 B11 H4 122.3
B7 B11 H4 122.7
B12 B10 B11 61.5(5)
B12 B10 B5 108.4(5)
B11 B10 B5 60.4(4)
B12 B10 B9 59.4(5)
B11 B10 B9 109.8(6)
B5 B10 B9 108.3(5)
B12 B10 B4 107.0(6)
B11 B10 B4 108.6(5)
B5 B10 B4 59.6(4)
B9 B10 B4 60.0(4)
B12 B10 H5 121.8
B11 B10 H5 120.2
B5 B10 H5 121.6
B9 B10 H5 121.3
B4 B10 H5 122.3
C2 B7 B12 104.8(6)
C2 B7 B6 59.5(4)
B12 B7 B6 107.4(5)
C2 B7 B8 59.0(5)
B12 B7 B8 59.8(5)
B6 B7 B8 108.6(6)
C2 B7 B11 105.9(5)
B12 B7 B11 59.5(5)
B6 B7 B11 60.2(4)
B8 B7 B11 108.3(6)
C2 B7 H6 124.0
B12 B7 H6 123.0
B6 B7 H6 121.3
B8 B7 H6 121.2
B11 B7 H6 122.0
C2 B8 B3 59.7(4)
C2 B8 B12 104.2(6)
B3 B8 B12 107.0(6)
C2 B8 B9 106.1(5)
B3 B8 B9 60.5(5)
B12 B8 B9 59.0(5)
C2 B8 B7 58.3(5)
B3 B8 B7 108.1(5)
B12 B8 B7 59.9(5)
B9 B8 B7 107.8(6)
C2 B8 H7 124.1
B3 B8 H7 121.2
B12 B8 H7 123.4
B9 B8 H7 122.0
B7 B8 H7 121.7
C1 B4 B3 60.1(4)
C1 B4 B5 58.4(3)
B3 B4 B5 108.6(5)
C1 B4 B9 106.1(5)
B3 B4 B9 60.1(5)
B5 B4 B9 108.2(6)
C1 B4 B10 104.6(5)
B3 B4 B10 107.6(5)
B5 B4 B10 59.7(4)
B9 B4 B10 59.7(5)
C1 B4 H8 124.0
B3 B4 H8 121.0
B5 B4 H8 121.5
B9 B4 H8 121.9
B10 B4 H8 123.0
C1 B5 B6 59.4(4)
C1 B5 B11 106.4(5)
B6 B5 B11 60.9(4)
C1 B5 B4 58.7(4)
B6 B5 B4 108.0(5)
B11 B5 B4 107.8(5)
C1 B5 B10 105.5(5)
B6 B5 B10 107.2(5)
B11 B5 B10 58.4(4)
B4 B5 B10 60.6(4)
C1 B5 H9 123.6
B6 B5 H9 121.3
B11 B5 H9 122.2
B4 B5 H9 121.5
B10 B5 H9 122.9
C1 B6 C2 57.9(4)
C1 B6 B5 58.8(3)
C2 B6 B5 105.4(5)
C1 B6 B7 105.0(5)
C2 B6 B7 58.2(4)
B5 B6 B7 108.1(5)
C1 B6 B11 105.1(5)
C2 B6 B11 105.3(5)
B5 B6 B11 59.8(4)
B7 B6 B11 60.6(4)
C1 B6 H10 124.2
C2 B6 H10 124.1
B5 B6 H10 122.0
B7 B6 H10 122.1
B11 B6 H10 122.6
C3 C1 C2 120.5(4)
C3 C1 B5 119.2(4)
C2 C1 B5 110.4(4)
C3 C1 B4 120.2(5)
C2 C1 B4 110.1(4)
B5 C1 B4 62.9(4)
C3 C1 B6 117.5(4)
C2 C1 B6 61.2(4)
B5 C1 B6 61.9(4)
B4 C1 B6 113.4(4)
C3 C1 B3 118.8(5)
C2 C1 B3 61.1(4)
B5 C1 B3 113.4(4)
B4 C1 B3 61.6(4)
B6 C1 B3 113.4(5)
C1 C2 B7 110.6(5)
C1 C2 B8 110.8(5)
B7 C2 B8 62.7(5)
C1 C2 B6 60.9(4)
B7 C2 B6 62.3(4)
B8 C2 B6 113.9(5)
C1 C2 B3 61.6(4)
B7 C2 B3 113.3(5)
B8 C2 B3 61.7(5)
B6 C2 B3 113.5(5)
N1 C7 C3 124.6(5)
N1 C7 H3A 117.7
C3 C7 H3A 117.7
C4 C3 C7 117.0(5)
C4 C3 C1 124.2(5)
C7 C3 C1 118.7(4)
C3 C4 C5 119.6(5)
C3 C4 H5A 120.2
C5 C4 H5A 120.2
C4 C5 C6 119.8(5)
C4 C5 H6A 120.1
C6 C5 H6A 120.1
N1 C6 C5 120.1(5)
N1 C6 C8 115.1(4)
C5 C6 C8 124.8(5)
N2 C8 C9 121.5(5)
N2 C8 C6 115.5(4)
C9 C8 C6 122.9(5)
C10 C9 C8 119.0(6)
C10 C9 H9A 120.5
C8 C9 H9A 120.5
C9 C10 C11 120.0(6)
C9 C10 H10A 120.0
C11 C10 H10A 120.0
C12 C11 C10 119.7(6)
C12 C11 H11 120.1
C10 C11 H11 120.1
N2 C12 C11 121.8(6)
N2 C12 H12 119.1
C11 C12 H12 119.1
C14 C13 C18 119.2(4)
C14 C13 C19 125.9(4)
C18 C13 C19 114.7(4)
F2 C14 C15 117.0(5)
F2 C14 C13 120.3(5)
C15 C14 C13 122.8(5)
C16 C15 C14 117.5(5)
C16 C15 H15 121.2
C14 C15 H15 121.2
F1 C16 C15 117.7(5)
F1 C16 C17 119.2(5)
C15 C16 C17 123.1(5)
C16 C17 C18 119.3(5)
C16 C17 H17 120.3
C18 C17 H17 120.3
C17 C18 C13 118.0(4)
C17 C18 Ir1 127.0(4)
C13 C18 Ir1 114.6(3)
N3 C19 C20 119.2(5)
N3 C19 C13 114.2(4)
C20 C19 C13 126.6(5)
C21 C20 C19 119.7(5)
C21 C20 H20 120.1
C19 C20 H20 120.1
C20 C21 C22 120.4(5)
C20 C21 H21 119.8
C22 C21 H21 119.8
C23 C22 C21 118.3(5)
C23 C22 H22 120.8
C21 C22 H22 120.8
N3 C23 C22 122.7(5)
N3 C23 H23 118.6
C22 C23 H23 118.6
C25 C24 C29 117.7(4)
C25 C24 Ir1 127.6(4)
C29 C24 Ir1 114.6(4)
C26 C25 C24 119.8(5)
C26 C25 H25 120.1
C24 C25 H25 120.1
F3 C26 C25 118.5(5)
F3 C26 C27 117.8(5)
C25 C26 C27 123.7(5)
C28 C27 C26 116.7(5)
C28 C27 H27 121.7
C26 C27 H27 121.7
F4 C28 C27 116.5(5)
F4 C28 C29 120.2(5)
C27 C28 C29 123.3(5)
C28 C29 C24 118.8(5)
C28 C29 C30 126.2(4)
C24 C29 C30 115.0(4)
N4 C30 C31 120.0(5)
N4 C30 C29 113.5(4)
C31 C30 C29 126.5(5)
C32 C31 C30 120.3(5)
C32 C31 H31 119.9
C30 C31 H31 119.9
C33 C32 C31 119.2(5)
C33 C32 H32 120.4
C31 C32 H32 120.4
C32 C33 C34 119.7(5)
C32 C33 H33 120.1
C34 C33 H33 120.1
N4 C34 C33 121.5(5)
N4 C34 H34 119.2
C33 C34 H34 119.2
C18 Ir1 C24 88.80(18)
C18 Ir1 N3 80.42(17)
C24 Ir1 N3 94.58(18)
C18 Ir1 N4 96.30(17)
C24 Ir1 N4 79.85(18)
N3 Ir1 N4 173.65(16)
C18 Ir1 N1 94.91(16)
C24 Ir1 N1 175.78(16)
N3 Ir1 N1 88.03(15)
N4 Ir1 N1 97.71(15)
C18 Ir1 N2 170.70(17)
C24 Ir1 N2 100.03(17)
N3 Ir1 N2 95.83(15)
N4 Ir1 N2 88.21(15)
N1 Ir1 N2 76.38(15)
C7 N1 C6 118.7(4)
C7 N1 Ir1 124.4(3)
C6 N1 Ir1 116.8(3)
C12 N2 C8 117.9(4)
C12 N2 Ir1 125.8(4)
C8 N2 Ir1 116.2(3)
C23 N3 C19 119.5(4)
C23 N3 Ir1 124.7(3)
C19 N3 Ir1 115.8(3)
C34 N4 C30 119.3(4)
C34 N4 Ir1 123.9(3)
C30 N4 Ir1 116.8(3)
F10 P1 F7 107.6(7)
F10 P1 F6 88.3(4)
F7 P1 F6 85.9(4)
F10 P1 F8 171.0(7)
F7 P1 F8 80.9(6)
F6 P1 F8 95.2(5)
F10 P1 F9 90.3(3)
F7 P1 F9 92.7(5)
F6 P1 F9 177.6(6)
F8 P1 F9 86.4(4)
F10 P1 F5 80.2(6)
F7 P1 F5 172.1(7)
F6 P1 F5 93.3(6)
F8 P1 F5 91.3(8)
F9 P1 F5 88.4(6)

loop_
_geom_bond_atom_site_label_1
_geom_bond_atom_site_label_2
_geom_bond_distance
B3 C2 1.733(11)
B3 C1 1.741(8)
B3 B8 1.766(12)
B3 B4 1.767(11)
B3 B9 1.782(11)
B3 H1 1.1000
B9 B12 1.741(13)
B9 B8 1.772(13)
B9 B10 1.789(13)
B9 B4 1.793(10)
B9 H2 1.1000
B12 B10 1.724(12)
B12 B8 1.765(12)
B12 B7 1.766(11)
B12 B11 1.768(12)
B12 H3 1.1000
B11 B10 1.732(12)
B11 B5 1.768(10)
B11 B6 1.787(9)
B11 B7 1.794(11)
B11 H4 1.1000
B10 B5 1.783(9)
B10 B4 1.799(11)
B10 H5 1.1000
B7 C2 1.699(10)
B7 B6 1.770(10)
B7 B8 1.775(13)
B7 H6 1.1000
B8 C2 1.713(11)
B8 H7 1.1000
B4 C1 1.710(8)
B4 B5 1.781(10)
B4 H8 1.1000
B5 C1 1.705(8)
B5 B6 1.758(9)
B5 H9 1.1000
B6 C1 1.716(9)
B6 C2 1.721(10)
B6 H10 1.1000
C1 C3 1.519(7)
C1 C2 1.664(8)
C7 N1 1.314(6)
C7 C3 1.386(7)
C7 H3A 0.9300
C3 C4 1.382(7)
C4 C5 1.387(8)
C4 H5A 0.9300
C5 C6 1.387(7)
C5 H6A 0.9300
C6 N1 1.368(6)
C6 C8 1.478(7)
C8 N2 1.364(6)
C8 C9 1.389(7)
C9 C10 1.358(8)
C9 H9A 0.9300
C10 C11 1.372(9)
C10 H10A 0.9300
C11 C12 1.364(8)
C11 H11 0.9300
C12 N2 1.359(6)
C12 H12 0.9300
C13 C14 1.379(7)
C13 C18 1.422(6)
C13 C19 1.466(7)
C14 F2 1.365(6)
C14 C15 1.377(8)
C15 C16 1.366(8)
C15 H15 0.9300
C16 F1 1.338(6)
C16 C17 1.381(7)
C17 C18 1.410(7)
C17 H17 0.9300
C18 Ir1 2.008(4)
C19 N3 1.361(6)
C19 C20 1.415(7)
C20 C21 1.360(8)
C20 H20 0.9300
C21 C22 1.376(8)
C21 H21 0.9300
C22 C23 1.373(7)
C22 H22 0.9300
C23 N3 1.347(6)
C23 H23 0.9300
C24 C25 1.412(7)
C24 C29 1.433(7)
C24 Ir1 2.012(5)
C25 C26 1.367(7)
C25 H25 0.9300
C26 F3 1.348(6)
C26 C27 1.389(7)
C27 C28 1.371(7)
C27 H27 0.9300
C28 F4 1.357(5)
C28 C29 1.395(7)
C29 C30 1.459(7)
C30 N4 1.366(6)
C30 C31 1.393(7)
C31 C32 1.379(8)
C31 H31 0.9300
C32 C33 1.361(8)
C32 H32 0.9300
C33 C34 1.390(7)
C33 H33 0.9300
C34 N4 1.350(6)
C34 H34 0.9300
F5 P1 1.551(8)
F6 P1 1.511(5)
F7 P1 1.486(6)
F8 P1 1.525(7)
F9 P1 1.547(5)
F10 P1 1.475(5)
Ir1 N3 2.053(4)
Ir1 N4 2.053(4)
Ir1 N1 2.131(4)
Ir1 N2 2.146(4)

loop_
_geom_torsion_atom_site_label_1
_geom_torsion_atom_site_label_2
_geom_torsion_atom_site_label_3
_geom_torsion_atom_site_label_4
_geom_torsion
C2 B3 B9 B12 0.8(7)
C1 B3 B9 B12 60.3(7)
B8 B3 B9 B12 -38.3(6)
B4 B3 B9 B12 99.3(6)
C2 B3 B9 B8 39.1(5)
C1 B3 B9 B8 98.6(6)
B4 B3 B9 B8 137.5(6)
C2 B3 B9 B10 -60.7(7)
C1 B3 B9 B10 -1.2(8)
B8 B3 B9 B10 -99.8(7)
B4 B3 B9 B10 37.7(6)
C2 B3 B9 B4 -98.4(5)
C1 B3 B9 B4 -39.0(5)
B8 B3 B9 B4 -137.5(6)
B8 B9 B12 B10 -138.1(5)
B3 B9 B12 B10 -100.1(6)
B4 B9 B12 B10 -37.9(5)
B3 B9 B12 B8 37.9(5)
B10 B9 B12 B8 138.1(5)
B4 B9 B12 B8 100.2(6)
B8 B9 B12 B7 -36.6(5)
B3 B9 B12 B7 1.3(8)
B10 B9 B12 B7 101.4(6)
B4 B9 B12 B7 63.5(8)
B8 B9 B12 B11 -102.0(6)
B3 B9 B12 B11 -64.1(7)
B10 B9 B12 B11 36.0(5)
B4 B9 B12 B11 -1.9(8)
B9 B12 B11 B10 -37.2(6)
B8 B12 B11 B10 -102.3(7)
B7 B12 B11 B10 -139.0(6)
B10 B12 B11 B5 39.4(5)
B9 B12 B11 B5 2.3(7)
B8 B12 B11 B5 -62.9(7)
B7 B12 B11 B5 -99.6(5)
B10 B12 B11 B6 101.6(6)
B9 B12 B11 B6 64.5(7)
B8 B12 B11 B6 -0.6(8)
B7 B12 B11 B6 -37.3(5)
B10 B12 B11 B7 139.0(6)
B9 B12 B11 B7 101.8(6)
B8 B12 B11 B7 36.7(6)
B9 B12 B10 B11 140.2(5)
B8 B12 B10 B11 101.8(6)
B7 B12 B10 B11 37.3(6)
B9 B12 B10 B5 100.8(6)
B8 B12 B10 B5 62.4(8)
B7 B12 B10 B5 -2.0(8)
B11 B12 B10 B5 -39.4(5)
B8 B12 B10 B9 -38.4(6)
B7 B12 B10 B9 -102.8(6)
B11 B12 B10 B9 -140.2(5)
B9 B12 B10 B4 37.9(5)
B8 B12 B10 B4 -0.5(8)
B7 B12 B10 B4 -65.0(7)
B11 B12 B10 B4 -102.3(5)
B5 B11 B10 B12 -136.2(6)
B6 B11 B10 B12 -98.8(6)
B7 B11 B10 B12 -36.3(5)
B12 B11 B10 B5 136.2(6)
B6 B11 B10 B5 37.4(5)
B7 B11 B10 B5 99.9(5)
B5 B11 B10 B9 -100.3(6)
B12 B11 B10 B9 35.9(5)
B6 B11 B10 B9 -62.9(7)
B7 B11 B10 B9 -0.4(7)
B5 B11 B10 B4 -36.4(5)
B12 B11 B10 B4 99.7(6)
B6 B11 B10 B4 1.0(7)
B7 B11 B10 B4 63.5(6)
B8 B9 B10 B12 37.4(5)
B3 B9 B10 B12 100.0(7)
B4 B9 B10 B12 137.3(6)
B12 B9 B10 B11 -36.8(5)
B8 B9 B10 B11 0.6(7)
B3 B9 B10 B11 63.3(7)
B4 B9 B10 B11 100.6(6)
B12 B9 B10 B5 -101.0(6)
B8 B9 B10 B5 -63.7(7)
B3 B9 B10 B5 -1.0(8)
B4 B9 B10 B5 36.3(5)
B12 B9 B10 B4 -137.3(6)
B8 B9 B10 B4 -99.9(6)
B3 B9 B10 B4 -37.3(5)
B10 B12 B7 C2 63.4(7)
B9 B12 B7 C2 -2.9(8)
B8 B12 B7 C2 -39.7(5)
B11 B12 B7 C2 100.0(6)
B10 B12 B7 B6 1.3(8)
B9 B12 B7 B6 -65.0(8)
B8 B12 B7 B6 -101.8(6)
B11 B12 B7 B6 37.9(5)
B10 B12 B7 B8 103.1(7)
B9 B12 B7 B8 36.8(6)
B11 B12 B7 B8 139.7(6)
B10 B12 B7 B11 -36.7(6)
B9 B12 B7 B11 -102.9(6)
B8 B12 B7 B11 -139.7(6)
B10 B11 B7 C2 -62.0(7)
B5 B11 B7 C2 2.4(7)
B12 B11 B7 C2 -98.0(6)
B6 B11 B7 C2 39.4(5)
B10 B11 B7 B12 36.1(5)
B5 B11 B7 B12 100.4(6)
B6 B11 B7 B12 137.5(6)
B10 B11 B7 B6 -101.4(6)
B5 B11 B7 B6 -37.1(5)
B12 B11 B7 B6 -137.5(6)
B10 B11 B7 B8 0.1(7)
B5 B11 B7 B8 64.4(6)
B12 B11 B7 B8 -36.0(5)
B6 B11 B7 B8 101.4(6)
C1 B3 B8 C2 35.1(4)
B4 B3 B8 C2 96.1(5)
B9 B3 B8 C2 134.4(6)
C2 B3 B8 B12 -96.8(6)
C1 B3 B8 B12 -61.7(7)
B4 B3 B8 B12 -0.7(7)
B9 B3 B8 B12 37.6(6)
C2 B3 B8 B9 -134.4(6)
C1 B3 B8 B9 -99.3(6)
B4 B3 B8 B9 -38.3(5)
C2 B3 B8 B7 -33.7(5)
C1 B3 B8 B7 1.4(7)
B4 B3 B8 B7 62.4(7)
B9 B3 B8 B7 100.7(6)
B10 B12 B8 C2 -61.5(8)
B9 B12 B8 C2 -100.5(6)
B7 B12 B8 C2 39.2(5)
B11 B12 B8 C2 2.3(8)
B10 B12 B8 B3 0.8(8)
B9 B12 B8 B3 -38.3(6)
B7 B12 B8 B3 101.4(6)
B11 B12 B8 B3 64.5(8)
B10 B12 B8 B9 39.0(6)
B7 B12 B8 B9 139.7(6)
B11 B12 B8 B9 102.8(6)
B10 B12 B8 B7 -100.7(6)
B9 B12 B8 B7 -139.7(6)
B11 B12 B8 B7 -37.0(5)
B12 B9 B8 C2 97.2(6)
B3 B9 B8 C2 -40.0(5)
B10 B9 B8 C2 60.6(7)
B4 B9 B8 C2 -2.7(8)
B12 B9 B8 B3 137.1(6)
B10 B9 B8 B3 100.6(6)
B4 B9 B8 B3 37.3(5)
B3 B9 B8 B12 -137.1(6)
B10 B9 B8 B12 -36.5(5)
B4 B9 B8 B12 -99.8(7)
B12 B9 B8 B7 36.0(5)
B3 B9 B8 B7 -101.1(6)
B10 B9 B8 B7 -0.6(7)
B4 B9 B8 B7 -63.9(7)
B12 B7 B8 C2 -133.9(6)
B6 B7 B8 C2 -34.2(5)
B11 B7 B8 C2 -98.0(5)
C2 B7 B8 B3 34.3(5)
B12 B7 B8 B3 -99.6(6)
B6 B7 B8 B3 0.2(7)
B11 B7 B8 B3 -63.6(7)
C2 B7 B8 B12 133.9(6)
B6 B7 B8 B12 99.7(6)
B11 B7 B8 B12 35.9(5)
C2 B7 B8 B9 98.3(6)
B12 B7 B8 B9 -35.6(5)
B6 B7 B8 B9 64.1(6)
B11 B7 B8 B9 0.3(7)
C2 B3 B4 C1 -35.4(4)
B8 B3 B4 C1 -96.6(6)
B9 B3 B4 C1 -134.5(6)
C2 B3 B4 B5 -1.6(6)
C1 B3 B4 B5 33.8(4)
B8 B3 B4 B5 -62.8(6)
B9 B3 B4 B5 -100.7(6)
C2 B3 B4 B9 99.1(6)
C1 B3 B4 B9 134.5(6)
B8 B3 B4 B9 37.9(6)
C2 B3 B4 B10 61.6(6)
C1 B3 B4 B10 97.0(5)
B8 B3 B4 B10 0.4(7)
B9 B3 B4 B10 -37.6(5)
B12 B9 B4 C1 -60.7(7)
B8 B9 B4 C1 2.6(8)
B3 B9 B4 C1 40.0(5)
B10 B9 B4 C1 -97.7(6)
B12 B9 B4 B3 -100.7(7)
B8 B9 B4 B3 -37.4(6)
B10 B9 B4 B3 -137.7(6)
B12 B9 B4 B5 0.8(8)
B8 B9 B4 B5 64.0(7)
B3 B9 B4 B5 101.4(6)
B10 B9 B4 B5 -36.3(5)
B12 B9 B4 B10 37.1(5)
B8 B9 B4 B10 100.3(7)
B3 B9 B4 B10 137.7(6)
B12 B10 B4 C1 62.8(6)
B11 B10 B4 C1 -2.2(7)
B5 B10 B4 C1 -38.9(4)
B9 B10 B4 C1 100.4(6)
B12 B10 B4 B3 0.1(7)
B11 B10 B4 B3 -64.9(6)
B5 B10 B4 B3 -101.7(5)
B9 B10 B4 B3 37.7(5)
B12 B10 B4 B5 101.8(6)
B11 B10 B4 B5 36.8(5)
B9 B10 B4 B5 139.4(6)
B12 B10 B4 B9 -37.6(6)
B11 B10 B4 B9 -102.6(6)
B5 B10 B4 B9 -139.4(6)
B10 B11 B5 C1 98.3(5)
B12 B11 B5 C1 60.0(6)
B6 B11 B5 C1 -39.5(5)
B7 B11 B5 C1 -2.5(7)
B10 B11 B5 B6 137.8(6)
B12 B11 B5 B6 99.5(6)
B7 B11 B5 B6 37.0(5)
B10 B11 B5 B4 36.7(5)
B12 B11 B5 B4 -1.7(6)
B6 B11 B5 B4 -101.2(5)
B7 B11 B5 B4 -64.1(6)
B12 B11 B5 B10 -38.4(5)
B6 B11 B5 B10 -137.8(6)
B7 B11 B5 B10 -100.8(6)
B3 B4 B5 C1 -34.5(4)
B9 B4 B5 C1 -98.1(6)
B10 B4 B5 C1 -134.4(5)
C1 B4 B5 B6 34.4(4)
B3 B4 B5 B6 -0.1(6)
B9 B4 B5 B6 -63.7(6)
B10 B4 B5 B6 -100.0(5)
C1 B4 B5 B11 98.7(5)
B3 B4 B5 B11 64.3(6)
B9 B4 B5 B11 0.6(7)
B10 B4 B5 B11 -35.7(5)
C1 B4 B5 B10 134.4(5)
B3 B4 B5 B10 100.0(6)
B9 B4 B5 B10 36.3(5)
B12 B10 B5 C1 -60.1(7)
B11 B10 B5 C1 -100.0(5)
B9 B10 B5 C1 2.8(7)
B4 B10 B5 C1 39.3(4)
B12 B10 B5 B6 2.0(7)
B11 B10 B5 B6 -37.9(5)
B9 B10 B5 B6 65.0(7)
B4 B10 B5 B6 101.4(5)
B12 B10 B5 B11 39.9(6)
B9 B10 B5 B11 102.8(6)
B4 B10 B5 B11 139.3(5)
B12 B10 B5 B4 -99.4(6)
B11 B10 B5 B4 -139.3(5)
B9 B10 B5 B4 -36.4(6)
B11 B5 B6 C1 -134.8(5)
B4 B5 B6 C1 -34.1(4)
B10 B5 B6 C1 -98.1(5)
C1 B5 B6 C2 35.9(4)
B11 B5 B6 C2 -99.0(5)
B4 B5 B6 C2 1.7(6)
B10 B5 B6 C2 -62.2(6)
C1 B5 B6 B7 96.9(6)
B11 B5 B6 B7 -38.0(5)
B4 B5 B6 B7 62.7(6)
B10 B5 B6 B7 -1.2(7)
C1 B5 B6 B11 134.8(5)
B4 B5 B6 B11 100.7(5)
B10 B5 B6 B11 36.8(5)
C2 B7 B6 C1 -35.7(4)
B12 B7 B6 C1 61.5(6)
B8 B7 B6 C1 -1.7(6)
B11 B7 B6 C1 99.1(5)
B12 B7 B6 C2 97.2(6)
B8 B7 B6 C2 34.0(5)
B11 B7 B6 C2 134.8(6)
C2 B7 B6 B5 -97.2(5)
B12 B7 B6 B5 0.0(7)
B8 B7 B6 B5 -63.2(6)
B11 B7 B6 B5 37.6(5)
C2 B7 B6 B11 -134.8(6)
B12 B7 B6 B11 -37.7(6)
B8 B7 B6 B11 -100.9(6)
B10 B11 B6 C1 0.6(7)
B5 B11 B6 C1 38.9(4)
B12 B11 B6 C1 -61.5(6)
B7 B11 B6 C1 -98.9(6)
B10 B11 B6 C2 60.9(6)
B5 B11 B6 C2 99.1(5)
B12 B11 B6 C2 -1.3(7)
B7 B11 B6 C2 -38.7(5)
B10 B11 B6 B5 -38.3(5)
B12 B11 B6 B5 -100.4(6)
B7 B11 B6 B5 -137.8(6)
B10 B11 B6 B7 99.5(6)
B5 B11 B6 B7 137.8(6)
B12 B11 B6 B7 37.4(5)
B6 B5 C1 C3 107.5(5)
B11 B5 C1 C3 147.7(5)
B4 B5 C1 C3 -111.2(5)
B10 B5 C1 C3 -151.4(5)
B6 B5 C1 C2 -38.5(5)
B11 B5 C1 C2 1.7(6)
B4 B5 C1 C2 102.8(5)
B10 B5 C1 C2 62.6(6)
B6 B5 C1 B4 -141.4(5)
B11 B5 C1 B4 -101.1(5)
B10 B5 C1 B4 -40.2(5)
B11 B5 C1 B6 40.2(5)
B4 B5 C1 B6 141.4(5)
B10 B5 C1 B6 101.2(5)
B6 B5 C1 B3 -105.0(5)
B11 B5 C1 B3 -64.8(6)
B4 B5 C1 B3 36.4(5)
B10 B5 C1 B3 -3.8(7)
B3 B4 C1 C3 -108.6(6)
B5 B4 C1 C3 109.7(5)
B9 B4 C1 C3 -148.6(5)
B10 B4 C1 C3 149.2(5)
B3 B4 C1 C2 38.5(5)
B5 B4 C1 C2 -103.3(5)
B9 B4 C1 C2 -1.5(7)
B10 B4 C1 C2 -63.7(6)
B3 B4 C1 B5 141.8(5)
B9 B4 C1 B5 101.7(6)
B10 B4 C1 B5 39.6(5)
B3 B4 C1 B6 104.9(5)
B5 B4 C1 B6 -36.9(5)
B9 B4 C1 B6 64.9(7)
B10 B4 C1 B6 2.7(6)
B5 B4 C1 B3 -141.8(5)
B9 B4 C1 B3 -40.0(5)
B10 B4 C1 B3 -102.2(6)
C2 B6 C1 C3 111.6(5)
B5 B6 C1 C3 -110.2(5)
B7 B6 C1 C3 147.4(4)
B11 B6 C1 C3 -149.7(5)
B5 B6 C1 C2 138.2(5)
B7 B6 C1 C2 35.8(4)
B11 B6 C1 C2 98.8(5)
C2 B6 C1 B5 -138.2(5)
B7 B6 C1 B5 -102.4(5)
B11 B6 C1 B5 -39.4(4)
C2 B6 C1 B4 -100.9(5)
B5 B6 C1 B4 37.3(5)
B7 B6 C1 B4 -65.1(6)
B11 B6 C1 B4 -2.1(6)
C2 B6 C1 B3 -33.1(5)
B5 B6 C1 B3 105.1(5)
B7 B6 C1 B3 2.7(6)
B11 B6 C1 B3 65.7(6)
C2 B3 C1 C3 -111.0(5)
B8 B3 C1 C3 -146.8(5)
B4 B3 C1 C3 110.8(5)
B9 B3 C1 C3 150.9(5)
B8 B3 C1 C2 -35.7(5)
B4 B3 C1 C2 -138.1(5)
B9 B3 C1 C2 -98.0(6)
C2 B3 C1 B5 101.2(5)
B8 B3 C1 B5 65.5(6)
B4 B3 C1 B5 -36.9(5)
B9 B3 C1 B5 3.2(7)
C2 B3 C1 B4 138.1(5)
B8 B3 C1 B4 102.4(6)
B9 B3 C1 B4 40.1(5)
C2 B3 C1 B6 33.1(5)
B8 B3 C1 B6 -2.6(6)
B4 B3 C1 B6 -105.0(5)
B9 B3 C1 B6 -64.9(7)
C3 C1 C2 B7 -145.6(5)
B5 C1 C2 B7 -0.2(7)
B4 C1 C2 B7 67.4(7)
B6 C1 C2 B7 -39.0(5)
B3 C1 C2 B7 106.1(6)
C3 C1 C2 B8 146.8(5)
B5 C1 C2 B8 -67.7(7)
B4 C1 C2 B8 -0.2(7)
B6 C1 C2 B8 -106.6(6)
B3 C1 C2 B8 38.5(5)
C3 C1 C2 B6 -106.7(5)
B5 C1 C2 B6 38.8(4)
B4 C1 C2 B6 106.4(5)
B3 C1 C2 B6 145.1(5)
C3 C1 C2 B3 108.3(6)
B5 C1 C2 B3 -106.2(5)
B4 C1 C2 B3 -38.7(5)
B6 C1 C2 B3 -145.1(5)
B12 B7 C2 C1 -63.4(7)
B6 B7 C2 C1 38.4(5)
B8 B7 C2 C1 -103.5(6)
B11 B7 C2 C1 -1.4(8)
B12 B7 C2 B8 40.1(5)
B6 B7 C2 B8 141.8(5)
B11 B7 C2 B8 102.1(6)
B12 B7 C2 B6 -101.7(5)
B8 B7 C2 B6 -141.8(5)
B11 B7 C2 B6 -39.8(5)
B12 B7 C2 B3 3.6(7)
B6 B7 C2 B3 105.3(5)
B8 B7 C2 B3 -36.5(5)
B11 B7 C2 B3 65.6(7)
B3 B8 C2 C1 -38.5(5)
B12 B8 C2 C1 63.1(7)
B9 B8 C2 C1 1.8(8)
B7 B8 C2 C1 103.1(6)
B3 B8 C2 B7 -141.6(5)
B12 B8 C2 B7 -40.0(5)
B9 B8 C2 B7 -101.3(6)
B3 B8 C2 B6 -104.9(6)
B12 B8 C2 B6 -3.2(8)
B9 B8 C2 B6 -64.5(8)
B7 B8 C2 B6 36.8(5)
B12 B8 C2 B3 101.6(6)
B9 B8 C2 B3 40.3(6)
B7 B8 C2 B3 141.6(5)
B5 B6 C2 C1 -36.2(4)
B7 B6 C2 C1 -138.3(5)
B11 B6 C2 C1 -98.5(5)
C1 B6 C2 B7 138.3(5)
B5 B6 C2 B7 102.1(5)
B11 B6 C2 B7 39.8(5)
C1 B6 C2 B8 101.4(6)
B5 B6 C2 B8 65.1(6)
B7 B6 C2 B8 -36.9(6)
B11 B6 C2 B8 2.9(7)
C1 B6 C2 B3 33.3(4)
B5 B6 C2 B3 -2.9(6)
B7 B6 C2 B3 -105.0(6)
B11 B6 C2 B3 -65.2(6)
B8 B3 C2 C1 138.6(5)
B4 B3 C2 C1 35.9(4)
B9 B3 C2 C1 98.8(5)
C1 B3 C2 B7 -101.7(5)
B8 B3 C2 B7 36.9(5)
B4 B3 C2 B7 -65.8(6)
B9 B3 C2 B7 -2.8(7)
C1 B3 C2 B8 -138.6(5)
B4 B3 C2 B8 -102.7(5)
B9 B3 C2 B8 -39.7(5)
C1 B3 C2 B6 -33.0(4)
B8 B3 C2 B6 105.5(5)
B4 B3 C2 B6 2.9(6)
B9 B3 C2 B6 65.8(6)
N1 C7 C3 C4 -2.9(7)
N1 C7 C3 C1 173.9(4)
C2 C1 C3 C4 -76.7(7)
B5 C1 C3 C4 140.7(5)
B4 C1 C3 C4 67.0(7)
B6 C1 C3 C4 -147.8(5)
B3 C1 C3 C4 -5.1(8)
C2 C1 C3 C7 106.7(6)
B5 C1 C3 C7 -35.8(7)
B4 C1 C3 C7 -109.6(6)
B6 C1 C3 C7 35.6(6)
B3 C1 C3 C7 178.3(5)
C7 C3 C4 C5 1.9(8)
C1 C3 C4 C5 -174.7(5)
C3 C4 C5 C6 1.0(8)
C4 C5 C6 N1 -3.3(8)
C4 C5 C6 C8 175.0(5)
N1 C6 C8 N2 -0.2(6)
C5 C6 C8 N2 -178.6(5)
N1 C6 C8 C9 177.5(5)
C5 C6 C8 C9 -0.9(9)
N2 C8 C9 C10 0.1(9)
C6 C8 C9 C10 -177.5(6)
C8 C9 C10 C11 -0.3(10)
C9 C10 C11 C12 0.2(10)
C10 C11 C12 N2 0.1(10)
C18 C13 C14 F2 179.9(4)
C19 C13 C14 F2 4.4(8)
C18 C13 C14 C15 -0.7(8)
C19 C13 C14 C15 -176.2(5)
F2 C14 C15 C16 180.0(5)
C13 C14 C15 C16 0.5(9)
C14 C15 C16 F1 -178.3(5)
C14 C15 C16 C17 -0.7(9)
F1 C16 C17 C18 178.7(5)
C15 C16 C17 C18 1.1(9)
C16 C17 C18 C13 -1.2(7)
C16 C17 C18 Ir1 171.4(4)
C14 C13 C18 C17 1.0(7)
C19 C13 C18 C17 177.0(4)
C14 C13 C18 Ir1 -172.5(4)
C19 C13 C18 Ir1 3.5(5)
C14 C13 C19 N3 170.2(5)
C18 C13 C19 N3 -5.5(6)
C14 C13 C19 C20 -9.5(8)
C18 C13 C19 C20 174.8(5)
N3 C19 C20 C21 -2.9(8)
C13 C19 C20 C21 176.8(5)
C19 C20 C21 C22 1.0(9)
C20 C21 C22 C23 1.4(9)
C21 C22 C23 N3 -2.1(8)
C29 C24 C25 C26 -0.5(7)
Ir1 C24 C25 C26 179.4(4)
C24 C25 C26 F3 177.8(5)
C24 C25 C26 C27 -1.3(9)
F3 C26 C27 C28 -177.4(5)
C25 C26 C27 C28 1.7(9)
C26 C27 C28 F4 -178.4(5)
C26 C27 C28 C29 -0.4(8)
F4 C28 C29 C24 176.6(4)
C27 C28 C29 C24 -1.3(8)
F4 C28 C29 C30 -4.7(8)
C27 C28 C29 C30 177.4(5)
C25 C24 C29 C28 1.7(7)
Ir1 C24 C29 C28 -178.2(4)
C25 C24 C29 C30 -177.1(4)
Ir1 C24 C29 C30 3.0(5)
C28 C29 C30 N4 -177.9(5)
C24 C29 C30 N4 0.8(6)
C28 C29 C30 C31 0.1(8)
C24 C29 C30 C31 178.8(5)
N4 C30 C31 C32 -1.1(8)
C29 C30 C31 C32 -179.1(5)
C30 C31 C32 C33 2.1(9)
C31 C32 C33 C34 -1.9(9)
C32 C33 C34 N4 0.7(9)
C17 C18 Ir1 C24 91.6(5)
C13 C18 Ir1 C24 -95.6(4)
C17 C18 Ir1 N3 -173.5(5)
C13 C18 Ir1 N3 -0.7(3)
C17 C18 Ir1 N4 12.0(5)
C13 C18 Ir1 N4 -175.2(3)
C17 C18 Ir1 N1 -86.4(4)
C13 C18 Ir1 N1 86.4(4)
C17 C18 Ir1 N2 -106.6(10)
C13 C18 Ir1 N2 66.2(11)
C25 C24 Ir1 C18 79.6(4)
C29 C24 Ir1 C18 -100.6(4)
C25 C24 Ir1 N3 -0.7(4)
C29 C24 Ir1 N3 179.1(3)
C25 C24 Ir1 N4 176.2(5)
C29 C24 Ir1 N4 -4.0(3)
C25 C24 Ir1 N1 -129(2)
C29 C24 Ir1 N1 51(2)
C25 C24 Ir1 N2 -97.5(4)
C29 C24 Ir1 N2 82.4(4)
C3 C7 N1 C6 0.7(7)
C3 C7 N1 Ir1 -176.7(4)
C5 C6 N1 C7 2.5(7)
C8 C6 N1 C7 -176.0(4)
C5 C6 N1 Ir1 -179.9(4)
C8 C6 N1 Ir1 1.6(5)
C18 Ir1 N1 C7 -1.0(4)
C24 Ir1 N1 C7 -152(2)
N3 Ir1 N1 C7 79.3(4)
N4 Ir1 N1 C7 -98.0(4)
N2 Ir1 N1 C7 175.7(4)
C18 Ir1 N1 C6 -178.4(3)
C24 Ir1 N1 C6 30(2)
N3 Ir1 N1 C6 -98.2(3)
N4 Ir1 N1 C6 84.5(3)
N2 Ir1 N1 C6 -1.7(3)
C11 C12 N2 C8 -0.3(8)
C11 C12 N2 Ir1 178.8(4)
C9 C8 N2 C12 0.2(7)
C6 C8 N2 C12 177.9(4)
C9 C8 N2 Ir1 -179.0(4)
C6 C8 N2 Ir1 -1.3(6)
C18 Ir1 N2 C12 -156.7(9)
C24 Ir1 N2 C12 4.7(4)
N3 Ir1 N2 C12 -91.0(4)
N4 Ir1 N2 C12 84.1(4)
N1 Ir1 N2 C12 -177.5(4)
C18 Ir1 N2 C8 22.4(12)
C24 Ir1 N2 C8 -176.2(3)
N3 Ir1 N2 C8 88.1(4)
N4 Ir1 N2 C8 -96.8(4)
N1 Ir1 N2 C8 1.6(3)
C22 C23 N3 C19 0.2(7)
C22 C23 N3 Ir1 177.6(4)
C20 C19 N3 C23 2.3(7)
C13 C19 N3 C23 -177.4(4)
C20 C19 N3 Ir1 -175.3(4)
C13 C19 N3 Ir1 4.9(5)
C18 Ir1 N3 C23 -179.9(4)
C24 Ir1 N3 C23 -91.9(4)
N4 Ir1 N3 C23 -120.6(13)
N1 Ir1 N3 C23 84.8(4)
N2 Ir1 N3 C23 8.7(4)
C18 Ir1 N3 C19 -2.4(3)
C24 Ir1 N3 C19 85.6(3)
N4 Ir1 N3 C19 56.9(14)
N1 Ir1 N3 C19 -97.7(3)
N2 Ir1 N3 C19 -173.8(3)
C33 C34 N4 C30 0.3(8)
C33 C34 N4 Ir1 -177.2(4)
C31 C30 N4 C34 -0.1(7)
C29 C30 N4 C34 178.1(4)
C31 C30 N4 Ir1 177.6(4)
C29 C30 N4 Ir1 -4.2(5)
C18 Ir1 N4 C34 -90.2(4)
C24 Ir1 N4 C34 -177.8(4)
N3 Ir1 N4 C34 -148.7(12)
N1 Ir1 N4 C34 5.7(4)
N2 Ir1 N4 C34 81.7(4)
C18 Ir1 N4 C30 92.3(4)
C24 Ir1 N4 C30 4.6(3)
N3 Ir1 N4 C30 33.7(15)
N1 Ir1 N4 C30 -171.9(3)
N2 Ir1 N4 C30 -95.9(3)

loop_
_platon_squeeze_void_nr
_platon_squeeze_void_average_x
_platon_squeeze_void_average_y
_platon_squeeze_void_average_z
_platon_squeeze_void_volume
_platon_squeeze_void_count_electrons
_platon_squeeze_void_content
1 0.000 0.000 0.000 272 98 ' '
2 0.660 0.127 0.067 34 1 ' '
3 1.000 0.500 0.500 272 98 ' '
4 0.660 0.372 0.567 34 1 ' '
5 0.340 0.627 0.432 34 1 ' '
6 0.340 0.872 0.933 34 1 ' '
